data_7152728
loop_
_publ_author_name
'Pandey, Ganesh'
'Adate, Priyanka A.'
'Puranik, Vedavati G.'

_publ_section_title
;
 Organocatalytic dynamic kinetic resolution via conjugate addition:
 synthesis of chiral trans-2,5-dialkylcyclohexanones.
;
_journal_issue 41
_journal_name_full 'Organic &amp; biomolecular chemistry'
_journal_page_first 8260
_journal_page_last 8267
_journal_paper_doi 10.1039/c2ob26597d
_journal_volume 10
_journal_year 2012
_chemical_absolute_configuration syn
_chemical_formula_moiety C18H26O9
_chemical_formula_sum 'C18 H26 O9'
_chemical_formula_weight 386.39
_chemical_melting_point 354.9
_chemical_name_common 6A
_chemical_name_systematic
;
?
;
_space_group_IT_number 4
_symmetry_cell_setting monoclinic
_symmetry_space_group_name_Hall 'P 2yb'
_symmetry_space_group_name_H-M 'P 1 21 1'
_atom_sites_solution_hydrogens geom
_atom_sites_solution_primary direct
_atom_sites_solution_secondary difmap
_cell_angle_alpha 90.00
_cell_angle_beta 104.528(10)
_cell_angle_gamma 90.00
_cell_formula_units_Z 2
_cell_length_a 7.1862(7)
_cell_length_b 11.0958(13)
_cell_length_c 11.8947(11)
_cell_measurement_temperature 100(2)
_cell_measurement_theta_max 72.48
_cell_measurement_theta_min 3.84
_cell_volume 918.12(17)
_computing_cell_refinement 'Bruker SMART'
_computing_data_collection 'Bruker SMART'
_computing_data_reduction 'Bruker SAINT'
_computing_molecular_graphics 'Bruker SHELXTL'
_computing_publication_material 'Bruker SHELXTL'
_computing_structure_refinement 'Bruker SHELXTL'
_computing_structure_solution 'Bruker SHELXTL'
_diffrn_ambient_temperature 100(2)
_diffrn_measured_fraction_theta_full 0.972
_diffrn_measured_fraction_theta_max 0.972
_diffrn_radiation_monochromator graphite
_diffrn_radiation_source 'fine-focus sealed tube'
_diffrn_radiation_type CuK\a
_diffrn_radiation_wavelength 1.54184
_diffrn_reflns_av_R_equivalents 0.0268
_diffrn_reflns_av_sigmaI/netI 0.0265
_diffrn_reflns_limit_h_max 8
_diffrn_reflns_limit_h_min -4
_diffrn_reflns_limit_k_max 10
_diffrn_reflns_limit_k_min -13
_diffrn_reflns_limit_l_max 14
_diffrn_reflns_limit_l_min -14
_diffrn_reflns_number 3248
_diffrn_reflns_theta_full 72.48
_diffrn_reflns_theta_max 72.48
_diffrn_reflns_theta_min 3.84
_exptl_absorpt_coefficient_mu 0.952
_exptl_absorpt_correction_T_max 0.867
_exptl_absorpt_correction_T_min 0.752
_exptl_absorpt_correction_type multi-scan
_exptl_absorpt_process_details 'Blessing, Acta Cryst. (1995) A51 33-58'
_exptl_crystal_colour Colorless
_exptl_crystal_density_diffrn 1.398
_exptl_crystal_density_method 'not measured'
_exptl_crystal_description Plate
_exptl_crystal_F_000 412
_exptl_crystal_size_max 0.35
_exptl_crystal_size_mid 0.25
_exptl_crystal_size_min 0.15
_refine_diff_density_max 0.253
_refine_diff_density_min -0.330
_refine_diff_density_rms 0.063
_refine_ls_abs_structure_details 'Flack H D (1983), Acta Cryst. A39, 876-881'
_refine_ls_abs_structure_Flack -0.17(17)
_refine_ls_extinction_method none
_refine_ls_goodness_of_fit_ref 1.059
_refine_ls_hydrogen_treatment constr
_refine_ls_matrix_type full
_refine_ls_number_parameters 247
_refine_ls_number_reflns 2413
_refine_ls_number_restraints 1
_refine_ls_restrained_S_all 1.059
_refine_ls_R_factor_all 0.0412
_refine_ls_R_factor_gt 0.0409
_refine_ls_shift/su_max 0.000
_refine_ls_shift/su_mean 0.000
_refine_ls_structure_factor_coef Fsqd
_refine_ls_weighting_details 'calc w=1/[\s^2^(Fo^2^)+(0.0877P)^2^+0.1831P] where P=(Fo^2^+2Fc^2^)/3'
_refine_ls_weighting_scheme calc
_refine_ls_wR_factor_gt 0.1125
_refine_ls_wR_factor_ref 0.1131
_reflns_number_gt 2387
_reflns_number_total 2413
_reflns_threshold_expression >2sigma(I)
_cod_data_source_file c2ob26597d.txt
_cod_data_source_block PAA-DKR
_cod_depositor_comments
;
The following automatic conversions were performed:

'_symmetry_cell_setting' value 'Monoclinic' changed to 'monoclinic'
according to /home/saulius/struct/CIF-dictionaries/cif_core.dic
dictionary named 'cif_core.dic' version 2.4.2 from 2011-04-26.

Automatic conversion script
Id: cif_fix_values 1891 2012-01-12 08:04:46Z andrius 
;
_cod_original_cell_volume 918.12(16)
_cod_original_sg_symbol_H-M P21
_cod_database_code 7152728

loop_
_symmetry_equiv_pos_as_xyz
'x, y, z'
'-x, y+1/2, -z'

loop_
_atom_site_label
_atom_site_type_symbol
_atom_site_fract_x
_atom_site_fract_y
_atom_site_fract_z
_atom_site_U_iso_or_equiv
_atom_site_adp_type
_atom_site_occupancy
_atom_site_symmetry_multiplicity
_atom_site_calc_flag
_atom_site_refinement_flags
O1 O 0.4500(2) 0.61065(16) 0.46419(12) 0.0127(3) Uani 1 1 d .
O2 O 0.0337(2) 0.58630(17) 0.47766(13) 0.0159(4) Uani 1 1 d .
O3 O 1.0315(2) 0.81942(18) 0.06281(15) 0.0196(4) Uani 1 1 d .
O4 O -0.1788(2) 0.39839(18) 0.21538(16) 0.0226(4) Uani 1 1 d .
O5 O 0.4656(2) 0.5397(2) 0.02511(14) 0.0232(4) Uani 1 1 d .
O6 O 0.2738(2) 0.73849(15) 0.33040(13) 0.0131(3) Uani 1 1 d .
O7 O 1.0072(2) 0.99635(17) 0.15071(14) 0.0185(4) Uani 1 1 d .
O8 O 0.1678(3) 0.40207(17) 0.49612(14) 0.0203(4) Uani 1 1 d .
O9 O 0.1025(3) 0.30142(18) 0.23784(16) 0.0219(4) Uani 1 1 d .
C10 C 0.2503(3) 0.5469(2) 0.14767(17) 0.0128(4) Uani 1 1 d .
H10A H 0.2040 0.4714 0.1097 0.015 Uiso 1 1 calc R
H10B H 0.1484 0.6059 0.1242 0.015 Uiso 1 1 calc R
C11 C 0.0984(3) 0.5046(2) 0.30996(17) 0.0103(4) Uani 1 1 d .
H11 H 0.0107 0.5713 0.2796 0.012 Uiso 1 1 calc R
C12 C 0.7017(3) 0.7282(2) 0.12428(18) 0.0127(4) Uani 1 1 d .
H12A H 0.7925 0.6618 0.1384 0.015 Uiso 1 1 calc R
H12B H 0.6593 0.7400 0.0410 0.015 Uiso 1 1 calc R
C13 C 0.1101(3) 0.4905(2) 0.43862(18) 0.0112(4) Uani 1 1 d .
C14 C 0.5287(3) 0.6944(2) 0.17036(18) 0.0118(4) Uani 1 1 d .
H14 H 0.4404 0.7632 0.1564 0.014 Uiso 1 1 calc R
C15 C 0.2925(3) 0.5291(2) 0.27995(17) 0.0106(4) Uani 1 1 d .
H15 H 0.3745 0.4579 0.3011 0.013 Uiso 1 1 calc R
C16 C 0.9594(3) 0.8814(2) 0.12432(18) 0.0125(4) Uani 1 1 d .
C17 C 0.4218(3) 0.5880(2) 0.10642(18) 0.0133(4) Uani 1 1 d .
C18 C 0.3173(4) 0.8037(2) 0.43783(19) 0.0197(5) Uani 1 1 d .
H18A H 0.2014 0.8185 0.4634 0.024 Uiso 1 1 calc R
H18B H 0.3771 0.8804 0.4293 0.024 Uiso 1 1 calc R
C19 C 1.1651(3) 1.0464(2) 0.1095(2) 0.0179(5) Uani 1 1 d .
H19A H 1.1352 1.1287 0.0835 0.022 Uiso 1 1 calc R
H19B H 1.1831 0.9996 0.0442 0.022 Uiso 1 1 calc R
C20 C 0.3983(3) 0.6378(2) 0.34386(17) 0.0096(4) Uani 1 1 d .
C21 C 0.4549(3) 0.7236(2) 0.52384(19) 0.0172(5) Uani 1 1 d .
H21A H 0.5837 0.7571 0.5433 0.021 Uiso 1 1 calc R
H21B H 0.4126 0.7138 0.5946 0.021 Uiso 1 1 calc R
C22 C 0.8029(3) 0.8414(2) 0.17970(19) 0.0156(5) Uani 1 1 d .
H22A H 0.7094 0.9057 0.1732 0.019 Uiso 1 1 calc R
H22B H 0.8582 0.8266 0.2617 0.019 Uiso 1 1 calc R
C23 C 0.0127(3) 0.3892(2) 0.25052(18) 0.0130(4) Uani 1 1 d .
C24 C 0.5776(3) 0.6672(2) 0.30112(18) 0.0128(4) Uani 1 1 d .
H24A H 0.6656 0.5994 0.3175 0.015 Uiso 1 1 calc R
H24B H 0.6421 0.7364 0.3434 0.015 Uiso 1 1 calc R
C25 C -0.2760(4) 0.2960(3) 0.1508(2) 0.0268(6) Uani 1 1 d .
H25A H -0.2377 0.2882 0.0794 0.040 Uiso 1 1 calc R
H25B H -0.4125 0.3079 0.1340 0.040 Uiso 1 1 calc R
H25C H -0.2420 0.2240 0.1961 0.040 Uiso 1 1 calc R
C26 C 0.0278(4) 0.5819(3) 0.5979(2) 0.0239(5) Uani 1 1 d .
H26A H -0.0520 0.5160 0.6093 0.036 Uiso 1 1 calc R
H26B H -0.0240 0.6561 0.6185 0.036 Uiso 1 1 calc R
H26C H 0.1556 0.5707 0.6460 0.036 Uiso 1 1 calc R
C27 C 1.3454(3) 1.0443(3) 0.2054(2) 0.0220(5) Uani 1 1 d .
H27A H 1.4495 1.0769 0.1779 0.033 Uiso 1 1 calc R
H27B H 1.3748 0.9627 0.2306 0.033 Uiso 1 1 calc R
H27C H 1.3277 1.0918 0.2694 0.033 Uiso 1 1 calc R

loop_
_atom_site_aniso_label
_atom_site_aniso_U_11
_atom_site_aniso_U_22
_atom_site_aniso_U_33
_atom_site_aniso_U_23
_atom_site_aniso_U_13
_atom_site_aniso_U_12
O1 0.0180(7) 0.0145(9) 0.0044(6) 0.0011(6) 0.0004(5) -0.0008(6)
O2 0.0219(8) 0.0145(9) 0.0135(7) -0.0030(7) 0.0083(6) 0.0022(6)
O3 0.0243(8) 0.0181(10) 0.0209(8) -0.0025(7) 0.0142(6) -0.0020(7)
O4 0.0173(8) 0.0232(10) 0.0249(8) -0.0071(8) 0.0006(6) -0.0065(7)
O5 0.0285(8) 0.0302(11) 0.0151(8) -0.0100(8) 0.0130(6) -0.0083(8)
O6 0.0167(7) 0.0127(9) 0.0089(7) -0.0017(6) 0.0014(5) 0.0026(6)
O7 0.0234(8) 0.0174(9) 0.0194(8) -0.0051(7) 0.0143(6) -0.0075(7)
O8 0.0316(9) 0.0169(9) 0.0152(7) 0.0048(7) 0.0109(7) 0.0043(7)
O9 0.0282(8) 0.0128(9) 0.0254(8) -0.0035(7) 0.0082(7) -0.0027(7)
C10 0.0156(9) 0.0159(12) 0.0071(9) -0.0022(8) 0.0030(7) -0.0042(9)
C11 0.0127(9) 0.0098(11) 0.0092(9) -0.0012(8) 0.0040(7) -0.0023(8)
C12 0.0147(9) 0.0147(12) 0.0098(9) 0.0018(8) 0.0052(7) -0.0006(9)
C13 0.0131(9) 0.0111(11) 0.0102(9) -0.0010(8) 0.0043(7) -0.0012(8)
C14 0.0150(9) 0.0133(12) 0.0076(9) 0.0006(8) 0.0039(8) -0.0010(8)
C15 0.0136(9) 0.0109(11) 0.0080(9) -0.0005(8) 0.0038(7) 0.0001(8)
C16 0.0171(10) 0.0117(11) 0.0085(8) 0.0022(8) 0.0028(8) -0.0002(9)
C17 0.0159(9) 0.0153(12) 0.0081(9) 0.0004(9) 0.0018(7) -0.0007(9)
C18 0.0353(12) 0.0120(11) 0.0117(9) -0.0033(10) 0.0056(9) -0.0016(10)
C19 0.0233(11) 0.0178(12) 0.0161(10) 0.0005(9) 0.0113(9) -0.0065(9)
C20 0.0137(9) 0.0105(11) 0.0042(9) 0.0013(8) 0.0017(7) 0.0002(8)
C21 0.0218(10) 0.0197(13) 0.0092(9) -0.0052(9) 0.0025(8) -0.0059(10)
C22 0.0180(10) 0.0175(12) 0.0132(9) -0.0020(9) 0.0074(8) -0.0050(9)
C23 0.0187(10) 0.0128(11) 0.0082(8) 0.0003(8) 0.0049(7) -0.0042(9)
C24 0.0120(9) 0.0188(12) 0.0072(9) -0.0006(8) 0.0016(7) -0.0034(9)
C25 0.0274(12) 0.0245(14) 0.0240(12) -0.0055(11) -0.0017(10) -0.0138(11)
C26 0.0348(13) 0.0260(14) 0.0155(11) -0.0075(11) 0.0151(9) -0.0039(11)
C27 0.0225(11) 0.0246(15) 0.0206(11) -0.0012(11) 0.0089(9) -0.0039(10)

loop_
_atom_type_symbol
_atom_type_description
_atom_type_scat_dispersion_real
_atom_type_scat_dispersion_imag
_atom_type_scat_source
C C 0.0181 0.0091 'International Tables Vol C Tables 4.2.6.8 and 6.1.1.4'
H H 0.0000 0.0000 'International Tables Vol C Tables 4.2.6.8 and 6.1.1.4'
O O 0.0492 0.0322 'International Tables Vol C Tables 4.2.6.8 and 6.1.1.4'
N N 0.0311 0.0180 'International Tables Vol C Tables 4.2.6.8 and 6.1.1.4'

loop_
_geom_angle_atom_site_label_1
_geom_angle_atom_site_label_2
_geom_angle_atom_site_label_3
_geom_angle
C20 O1 C21 106.34(17)
C13 O2 C26 115.83(19)
C23 O4 C25 115.3(2)
C20 O6 C18 107.91(16)
C16 O7 C19 117.47(18)
C17 C10 C15 113.84(17)
C17 C10 H10A 108.8
C15 C10 H10A 108.8
C17 C10 H10B 108.8
C15 C10 H10B 108.8
H10A C10 H10B 107.7
C23 C11 C13 107.19(18)
C23 C11 C15 108.95(17)
C13 C11 C15 115.16(16)
C23 C11 H11 108.5
C13 C11 H11 108.5
C15 C11 H11 108.5
C22 C12 C14 113.11(18)
C22 C12 H12A 109.0
C14 C12 H12A 109.0
C22 C12 H12B 109.0
C14 C12 H12B 109.0
H12A C12 H12B 107.8
O8 C13 O2 124.29(19)
O8 C13 C11 125.3(2)
O2 C13 C11 110.19(19)
C17 C14 C12 111.67(18)
C17 C14 C24 108.37(18)
C12 C14 C24 114.33(17)
C17 C14 H14 107.4
C12 C14 H14 107.4
C24 C14 H14 107.4
C20 C15 C10 110.78(18)
C20 C15 C11 112.94(17)
C10 C15 C11 107.48(16)
C20 C15 H15 108.5
C10 C15 H15 108.5
C11 C15 H15 108.5
O3 C16 O7 124.0(2)
O3 C16 C22 125.2(2)
O7 C16 C22 110.76(19)
O5 C17 C14 123.1(2)
O5 C17 C10 121.5(2)
C14 C17 C10 115.32(18)
O6 C18 C21 105.3(2)
O6 C18 H18A 110.7
C21 C18 H18A 110.7
O6 C18 H18B 110.7
C21 C18 H18B 110.7
H18A C18 H18B 108.8
O7 C19 C27 109.65(19)
O7 C19 H19A 109.7
C27 C19 H19A 109.7
O7 C19 H19B 109.7
C27 C19 H19B 109.7
H19A C19 H19B 108.2
O6 C20 O1 106.25(16)
O6 C20 C15 110.25(16)
O1 C20 C15 107.90(17)
O6 C20 C24 110.76(18)
O1 C20 C24 110.52(15)
C15 C20 C24 111.01(17)
O1 C21 C18 104.28(17)
O1 C21 H21A 110.9
C18 C21 H21A 110.9
O1 C21 H21B 110.9
C18 C21 H21B 110.9
H21A C21 H21B 108.9
C16 C22 C12 112.55(18)
C16 C22 H22A 109.1
C12 C22 H22A 109.1
C16 C22 H22B 109.1
C12 C22 H22B 109.1
H22A C22 H22B 107.8
O9 C23 O4 124.5(2)
O9 C23 C11 125.2(2)
O4 C23 C11 110.3(2)
C20 C24 C14 112.30(16)
C20 C24 H24A 109.1
C14 C24 H24A 109.1
C20 C24 H24B 109.1
C14 C24 H24B 109.1
H24A C24 H24B 107.9
O4 C25 H25A 109.5
O4 C25 H25B 109.5
H25A C25 H25B 109.5
O4 C25 H25C 109.5
H25A C25 H25C 109.5
H25B C25 H25C 109.5
O2 C26 H26A 109.5
O2 C26 H26B 109.5
H26A C26 H26B 109.5
O2 C26 H26C 109.5
H26A C26 H26C 109.5
H26B C26 H26C 109.5
C19 C27 H27A 109.5
C19 C27 H27B 109.5
H27A C27 H27B 109.5
C19 C27 H27C 109.5
H27A C27 H27C 109.5
H27B C27 H27C 109.5

loop_
_geom_bond_atom_site_label_1
_geom_bond_atom_site_label_2
_geom_bond_distance
O1 C20 1.418(2)
O1 C21 1.436(3)
O2 C13 1.332(3)
O2 C26 1.443(2)
O3 C16 1.211(3)
O4 C23 1.338(3)
O4 C25 1.449(3)
O5 C17 1.214(3)
O6 C20 1.415(3)
O6 C18 1.433(3)
O7 C16 1.337(3)
O7 C19 1.454(3)
O8 C13 1.208(3)
O9 C23 1.199(3)
C10 C17 1.507(3)
C10 C15 1.539(3)
C10 H10A 0.9700
C10 H10B 0.9700
C11 C23 1.517(3)
C11 C13 1.520(3)
C11 C15 1.548(3)
C11 H11 0.9800
C12 C22 1.518(3)
C12 C14 1.526(3)
C12 H12A 0.9700
C12 H12B 0.9700
C14 C17 1.507(3)
C14 C24 1.536(3)
C14 H14 0.9800
C15 C20 1.523(3)
C15 H15 0.9800
C16 C22 1.506(3)
C18 C21 1.519(4)
C18 H18A 0.9700
C18 H18B 0.9700
C19 C27 1.497(3)
C19 H19A 0.9700
C19 H19B 0.9700
C20 C24 1.534(3)
C21 H21A 0.9700
C21 H21B 0.9700
C22 H22A 0.9700
C22 H22B 0.9700
C24 H24A 0.9700
C24 H24B 0.9700
C25 H25A 0.9600
C25 H25B 0.9600
C25 H25C 0.9600
C26 H26A 0.9600
C26 H26B 0.9600
C26 H26C 0.9600
C27 H27A 0.9600
C27 H27B 0.9600
C27 H27C 0.9600
